data_7205528
loop_
_publ_author_name
'Pichon, C\'eline'
'Mialane, Pierre'
'Marrot, J\'er\^ome'
'Binet, Claude'
'Vimont, Alexandre'
'Travert, Arnaud'
'Lavalley, Jean-Claude'

_publ_section_title
;
 Combined XRD and infrared studies of pyridinium species in
 (PyH)(3)[PW(12)O(40)] single crystals.
;
_journal_issue 1
_journal_name_full 'Physical chemistry chemical physics : PCCP'
_journal_page_first 322
_journal_page_last 327
_journal_paper_doi 10.1039/c0cp00446d
_journal_volume 13
_journal_year 2011
_chemical_formula_sum 'C19 H24 N5 O40 P W12'
_chemical_formula_weight 3199.60
_chemical_name_systematic
;
?
;
_space_group_IT_number 15
_symmetry_cell_setting monoclinic
_symmetry_space_group_name_Hall '-C 2yc'
_symmetry_space_group_name_H-M 'C 1 2/c 1'
_atom_sites_solution_hydrogens geom
_atom_sites_solution_primary direct
_atom_sites_solution_secondary difmap
_audit_creation_method SHELXL-97
_cell_angle_alpha 90.00
_cell_angle_beta 119.933(2)
_cell_angle_gamma 90.00
_cell_formula_units_Z 4
_cell_length_a 23.5058(4)
_cell_length_b 14.3158(4)
_cell_length_c 16.6984(5)
_cell_measurement_reflns_used 8788
_cell_measurement_temperature 293(2)
_cell_measurement_theta_max 30.13
_cell_measurement_theta_min 2.53
_cell_volume 4869.6(2)
_computing_cell_refinement 'Bruker SMART'
_computing_data_collection 'Bruker SMART'
_computing_data_reduction 'Bruker SAINT'
_computing_molecular_graphics 'Bruker SHELXTL'
_computing_publication_material 'Bruker SHELXTL'
_computing_structure_refinement 'SHELXL-97 (Sheldrick, 1997)'
_computing_structure_solution 'SHELXS-97 (Sheldrick, 1990)'
_diffrn_ambient_temperature 293(2)
_diffrn_measured_fraction_theta_full 0.998
_diffrn_measured_fraction_theta_max 0.998
_diffrn_measurement_device_type 'CCD area detector'
_diffrn_measurement_method 'phi and omega scans'
_diffrn_radiation_monochromator graphite
_diffrn_radiation_source 'fine-focus sealed tube'
_diffrn_radiation_type MoK\a
_diffrn_radiation_wavelength 0.71073
_diffrn_reflns_av_R_equivalents 0.0795
_diffrn_reflns_av_sigmaI/netI 0.0279
_diffrn_reflns_limit_h_max 33
_diffrn_reflns_limit_h_min -33
_diffrn_reflns_limit_k_max 17
_diffrn_reflns_limit_k_min -20
_diffrn_reflns_limit_l_max 22
_diffrn_reflns_limit_l_min -23
_diffrn_reflns_number 128879
_diffrn_reflns_theta_full 30.15
_diffrn_reflns_theta_max 30.15
_diffrn_reflns_theta_min 1.74
_exptl_absorpt_coefficient_mu 28.359
_exptl_absorpt_correction_T_max 0.3967
_exptl_absorpt_correction_T_min 0.0701
_exptl_absorpt_correction_type multi-scan
_exptl_crystal_colour white
_exptl_crystal_density_diffrn 4.364
_exptl_crystal_density_method 'not measured'
_exptl_crystal_description platelet
_exptl_crystal_F_000 5584
_exptl_crystal_size_max 0.20
_exptl_crystal_size_mid 0.10
_exptl_crystal_size_min 0.04
_refine_diff_density_max 3.839
_refine_diff_density_min -4.651
_refine_diff_density_rms 0.937
_refine_ls_extinction_method none
_refine_ls_goodness_of_fit_ref 1.165
_refine_ls_hydrogen_treatment constr
_refine_ls_matrix_type full
_refine_ls_number_parameters 350
_refine_ls_number_reflns 7200
_refine_ls_number_restraints 2
_refine_ls_restrained_S_all 1.166
_refine_ls_R_factor_all 0.0434
_refine_ls_R_factor_gt 0.0377
_refine_ls_shift/su_max 0.001
_refine_ls_shift/su_mean 0.000
_refine_ls_structure_factor_coef Fsqd
_refine_ls_weighting_details 'calc w=1/[\s^2^(Fo^2^)+(0.0580P)^2^+162.9977P] where P=(Fo^2^+2Fc^2^)/3'
_refine_ls_weighting_scheme calc
_refine_ls_wR_factor_gt 0.1027
_refine_ls_wR_factor_ref 0.1141
_reflns_number_gt 6592
_reflns_number_total 7200
_reflns_threshold_expression >2sigma(I)
_cod_data_source_file C0CP00446D.TXT
_cod_data_source_block 1
_cod_depositor_comments
;
The following automatic conversions were performed:
'_symmetry_cell_setting' value 'Monoclinic' changed to 'monoclinic'
according to '/home/saulius/struct/CIF-dictionaries/cif_core.dic'
dictionary named 'cif_core.dic' version 2.4.1 from 2010-06-29.

Automatic conversion script
Id: cif_fix_enum 1555 2011-01-17 13:19:09Z saulius 

The following automatic conversions were performed:

'_exptl_absorpt_correction_type' tag value 'multi-scans' was replaced
with 'multi-scan' value.

Automatic conversion script
Id: cif_fix_values 1646 2011-03-28 12:23:43Z adriana 
;
_cod_original_cell_volume 4869.5(2)
_cod_original_sg_symbol_H-M C2/c
_cod_database_code 7205528

loop_
_symmetry_equiv_pos_as_xyz
'x, y, z'
'-x, y, -z+1/2'
'x+1/2, y+1/2, z'
'-x+1/2, y+1/2, -z+1/2'
'-x, -y, -z'
'x, -y, z-1/2'
'-x+1/2, -y+1/2, -z'
'x+1/2, -y+1/2, z-1/2'

loop_
_atom_site_label
_atom_site_type_symbol
_atom_site_fract_x
_atom_site_fract_y
_atom_site_fract_z
_atom_site_U_iso_or_equiv
_atom_site_adp_type
_atom_site_occupancy
_atom_site_symmetry_multiplicity
_atom_site_calc_flag
_atom_site_refinement_flags
_atom_site_disorder_assembly
_atom_site_disorder_group
W1 W -0.044166(15) 0.41589(2) 0.36298(2) 0.01389(8) Uani 1 1 d . . .
W2 W 0.110409(15) 0.42185(2) 0.38972(2) 0.01377(8) Uani 1 1 d . . .
W3 W 0.068678(16) 0.24908(2) 0.49435(2) 0.01229(8) Uani 1 1 d . . .
W4 W 0.114047(15) 0.06452(2) 0.38259(2) 0.01434(8) Uani 1 1 d . . .
W5 W 0.053204(16) 0.07058(2) 0.14783(2) 0.01410(8) Uani 1 1 d . . .
W6 W 0.162819(16) 0.23678(2) 0.28756(2) 0.01559(9) Uani 1 1 d . . .
P P 0.0000 0.24314(17) 0.2500 0.0076(5) Uani 1 2 d S . .
O1 O -0.0790(3) 0.4982(5) 0.3976(5) 0.0266(14) Uani 1 1 d . . .
O2 O 0.0037(3) 0.3434(4) 0.4718(4) 0.0180(11) Uani 1 1 d . . .
O3 O -0.0736(3) 0.4510(4) 0.2366(4) 0.0176(11) Uani 1 1 d . . .
O4 O -0.1094(3) 0.3220(4) 0.3100(4) 0.0192(12) Uani 1 1 d . . .
O5 O 0.0372(3) 0.4759(4) 0.3912(4) 0.0170(11) Uani 1 1 d . . .
O6 O 0.0237(3) 0.3051(4) 0.3362(4) 0.0138(10) Uani 1 1 d . . .
O7 O 0.1688(3) 0.5054(5) 0.4453(5) 0.0245(13) Uani 1 1 d . . .
O8 O 0.1561(3) 0.3230(4) 0.3674(4) 0.0190(11) Uani 1 1 d . . .
O9 O 0.1238(3) 0.3472(4) 0.4958(4) 0.0159(11) Uani 1 1 d . . .
O10 O 0.1010(4) 0.2300(5) 0.6104(5) 0.0248(13) Uani 1 1 d . . .
O11 O 0.1131(3) 0.1614(4) 0.4619(4) 0.0186(12) Uani 1 1 d . . .
O12 O -0.0044(3) 0.1636(4) 0.4392(4) 0.0189(12) Uani 1 1 d . . .
O13 O 0.1616(3) -0.0193(5) 0.4579(5) 0.0241(13) Uani 1 1 d . . .
O14 O 0.0938(3) 0.0089(4) 0.2674(4) 0.0179(11) Uani 1 1 d . . .
O15 O 0.0289(3) 0.0340(4) 0.3608(4) 0.0189(12) Uani 1 1 d . . .
O16 O 0.1793(3) 0.1383(4) 0.3735(4) 0.0184(11) Uani 1 1 d . . .
O17 O 0.0570(3) 0.1811(4) 0.2615(4) 0.0151(10) Uani 1 1 d . . .
O18 O 0.0646(3) -0.0125(5) 0.0848(5) 0.0267(14) Uani 1 1 d . . .
O19 O 0.1316(3) 0.1410(4) 0.1930(4) 0.0200(12) Uani 1 1 d . . .
O20 O 0.2389(4) 0.2558(5) 0.3042(6) 0.0263(15) Uani 1 1 d . . .
C1A C 0.2812(6) 0.4571(8) 0.3259(7) 0.036(2) Uani 1 1 d . . .
H1A H 0.3052 0.4238 0.3806 0.044 Uiso 1 1 calc R . .
C2A C 0.2824(6) 0.4297(8) 0.2477(9) 0.036(3) Uani 1 1 d . . .
H2A H 0.3067 0.3781 0.2485 0.043 Uiso 1 1 calc R . .
C3A C 0.2459(6) 0.4821(9) 0.1671(8) 0.040(3) Uani 1 1 d D . .
H3A H 0.2458 0.4658 0.1131 0.048 Uiso 1 1 calc R . .
N4A N 0.2114(5) 0.5554(7) 0.1683(7) 0.040(2) Uani 1 1 d D . .
H4A H 0.1895 0.5868 0.1181 0.048 Uiso 1 1 calc R . .
C5A C 0.2091(6) 0.5829(9) 0.2433(9) 0.040(3) Uani 1 1 d . . .
H5A H 0.1841 0.6343 0.2408 0.048 Uiso 1 1 calc R . .
C6A C 0.2445(6) 0.5337(10) 0.3238(8) 0.041(3) Uani 1 1 d . . .
H6A H 0.2439 0.5518 0.3769 0.050 Uiso 1 1 calc R . .
C1B C 1.0000 0.6572(10) 0.2500 0.034(3) Uani 1 2 d S . .
H1B H 1.0000 0.5922 0.2500 0.040 Uiso 1 2 calc SR . .
C2B C 0.9890(7) 0.7037(7) 0.3122(10) 0.041(3) Uani 1 1 d D . .
H2B H 0.9814 0.6713 0.3542 0.049 Uiso 1 1 calc R . .
C3B C 0.9894(8) 0.7991(7) 0.3115(11) 0.046(3) Uani 1 1 d D . .
H3B H 0.9824 0.8324 0.3535 0.056 Uiso 1 1 calc R . .
N4B N 1.0000 0.8444(10) 0.2500 0.042(3) Uani 1 2 d S . .
H4B H 1.0000 0.9044 0.2500 0.050 Uiso 1 2 calc SR . .
N1 N 0.1719(13) 0.7507(15) 0.3777(18) 0.106(8) Uani 1 1 d . . .
C2 C 0.1648(12) 0.7478(15) 0.444(3) 0.097(9) Uani 1 1 d . . .
C3 C 0.1589(14) 0.7448(15) 0.5214(19) 0.091(8) Uani 1 1 d . . .
H3C H 0.2017 0.7420 0.5754 0.136 Uiso 1 1 calc R . .
H3D H 0.1342 0.6905 0.5192 0.136 Uiso 1 1 calc R . .
H3E H 0.1366 0.7999 0.5241 0.136 Uiso 1 1 calc R . .

loop_
_atom_site_aniso_label
_atom_site_aniso_U_11
_atom_site_aniso_U_22
_atom_site_aniso_U_33
_atom_site_aniso_U_23
_atom_site_aniso_U_13
_atom_site_aniso_U_12
W1 0.01947(15) 0.01096(15) 0.01515(15) -0.00273(10) 0.01158(12) 0.00108(10)
W2 0.01807(15) 0.01028(15) 0.01389(15) -0.00331(10) 0.00867(12) -0.00300(10)
W3 0.01809(16) 0.00992(15) 0.01034(15) -0.00026(9) 0.00821(12) -0.00051(9)
W4 0.01784(15) 0.01062(15) 0.01408(15) 0.00237(10) 0.00760(12) 0.00309(10)
W5 0.01952(15) 0.01017(15) 0.01494(15) -0.00291(10) 0.01035(12) 0.00138(10)
W6 0.01471(15) 0.01510(16) 0.01981(17) -0.00137(11) 0.01076(13) 0.00016(10)
P 0.0126(11) 0.0031(11) 0.0076(11) 0.000 0.0055(9) 0.000
O1 0.036(4) 0.024(3) 0.029(3) -0.003(3) 0.023(3) 0.006(3)
O2 0.023(3) 0.010(3) 0.023(3) 0.001(2) 0.012(2) 0.003(2)
O3 0.027(3) 0.014(3) 0.016(3) 0.001(2) 0.013(2) -0.001(2)
O4 0.025(3) 0.018(3) 0.018(3) -0.001(2) 0.013(2) -0.002(2)
O5 0.023(3) 0.008(3) 0.021(3) -0.002(2) 0.013(2) -0.001(2)
O6 0.018(2) 0.009(2) 0.016(2) -0.0009(19) 0.009(2) -0.0004(19)
O7 0.029(3) 0.018(3) 0.026(3) -0.008(2) 0.013(3) -0.012(2)
O8 0.026(3) 0.019(3) 0.015(3) 0.000(2) 0.013(2) 0.004(2)
O9 0.022(3) 0.015(3) 0.016(3) 0.000(2) 0.013(2) -0.003(2)
O10 0.029(3) 0.030(3) 0.017(3) 0.001(3) 0.013(3) -0.003(3)
O11 0.024(3) 0.012(3) 0.025(3) -0.002(2) 0.016(2) 0.002(2)
O12 0.027(3) 0.012(3) 0.024(3) 0.000(2) 0.017(3) -0.004(2)
O13 0.027(3) 0.018(3) 0.024(3) 0.006(2) 0.010(3) 0.004(2)
O14 0.026(3) 0.015(3) 0.014(3) 0.002(2) 0.010(2) 0.005(2)
O15 0.020(3) 0.011(3) 0.026(3) -0.001(2) 0.012(2) 0.000(2)
O16 0.018(3) 0.018(3) 0.018(3) 0.001(2) 0.009(2) -0.001(2)
O17 0.015(2) 0.010(2) 0.020(3) 0.002(2) 0.009(2) 0.0049(19)
O18 0.030(3) 0.019(3) 0.031(3) -0.008(3) 0.016(3) 0.005(3)
O19 0.025(3) 0.014(3) 0.023(3) -0.002(2) 0.013(2) 0.001(2)
O20 0.021(3) 0.025(4) 0.039(4) -0.004(3) 0.020(3) -0.002(2)
C1A 0.045(6) 0.033(6) 0.020(4) 0.007(4) 0.009(4) -0.009(5)
C2A 0.033(5) 0.027(5) 0.046(6) -0.004(4) 0.017(5) -0.012(4)
C3A 0.043(6) 0.048(7) 0.028(5) -0.002(5) 0.018(5) -0.023(5)
N4A 0.030(4) 0.037(5) 0.034(5) 0.013(4) 0.001(4) -0.007(4)
C5A 0.033(5) 0.043(7) 0.041(6) 0.002(5) 0.016(5) -0.011(5)
C6A 0.046(6) 0.052(8) 0.030(5) -0.008(5) 0.022(5) -0.020(6)
C1B 0.057(10) 0.011(6) 0.047(9) 0.000 0.037(8) 0.000
C2B 0.066(8) 0.020(5) 0.061(8) 0.005(5) 0.051(7) -0.003(5)
C3B 0.078(9) 0.020(5) 0.073(9) -0.008(5) 0.061(8) 0.004(5)
N4B 0.063(9) 0.021(6) 0.066(10) 0.000 0.051(9) 0.000
N1 0.102(19) 0.12(2) 0.079(15) -0.001(11) 0.029(14) 0.005(11)
C2 0.058(13) 0.075(16) 0.11(2) -0.002(13) 0.011(14) 0.005(9)
C3 0.096(19) 0.10(2) 0.077(16) 0.015(11) 0.045(14) 0.011(12)

loop_
_atom_type_symbol
_atom_type_description
_atom_type_scat_dispersion_real
_atom_type_scat_dispersion_imag
_atom_type_scat_source
C C 0.0033 0.0016 'International Tables Vol C Tables 4.2.6.8 and 6.1.1.4'
H H 0.0000 0.0000 'International Tables Vol C Tables 4.2.6.8 and 6.1.1.4'
N N 0.0061 0.0033 'International Tables Vol C Tables 4.2.6.8 and 6.1.1.4'
O O 0.0106 0.0060 'International Tables Vol C Tables 4.2.6.8 and 6.1.1.4'
P P 0.1023 0.0942 'International Tables Vol C Tables 4.2.6.8 and 6.1.1.4'
W W -0.8490 6.8722 'International Tables Vol C Tables 4.2.6.8 and 6.1.1.4'

loop_
_geom_angle_atom_site_label_1
_geom_angle_atom_site_label_2
_geom_angle_atom_site_label_3
_geom_angle
_geom_angle_site_symmetry_1
_geom_angle_site_symmetry_3
_geom_angle_publ_flag
O1 W1 O4 103.7(3) . . ?
O1 W1 O2 102.1(3) . . ?
O4 W1 O2 90.8(3) . . ?
O1 W1 O5 101.3(3) . . ?
O4 W1 O5 154.6(3) . . ?
O2 W1 O5 88.1(3) . . ?
O1 W1 O3 102.8(3) . . ?
O4 W1 O3 84.8(3) . . ?
O2 W1 O3 155.1(3) . . ?
O5 W1 O3 85.6(3) . . ?
O1 W1 O6 170.2(3) . . ?
O4 W1 O6 84.5(2) . . ?
O2 W1 O6 72.0(2) . . ?
O5 W1 O6 71.1(2) . . ?
O3 W1 O6 83.1(2) . . ?
O7 W2 O3 104.4(3) . 2 ?
O7 W2 O5 101.2(3) . . ?
O3 W2 O5 90.7(3) 2 . ?
O7 W2 O8 104.3(3) . . ?
O3 W2 O8 86.2(3) 2 . ?
O5 W2 O8 154.2(3) . . ?
O7 W2 O9 99.7(3) . . ?
O3 W2 O9 155.7(3) 2 . ?
O5 W2 O9 87.0(2) . . ?
O8 W2 O9 85.4(2) . . ?
O7 W2 O6 168.7(3) . . ?
O3 W2 O6 84.8(2) 2 . ?
O5 W2 O6 71.7(2) . . ?
O8 W2 O6 82.5(2) . . ?
O9 W2 O6 71.6(2) . . ?
O10 W3 O11 102.9(3) . . ?
O10 W3 O9 100.9(3) . . ?
O11 W3 O9 91.4(3) . . ?
O10 W3 O12 103.0(3) . . ?
O11 W3 O12 86.0(3) . . ?
O9 W3 O12 155.9(3) . . ?
O10 W3 O2 101.1(3) . . ?
O11 W3 O2 155.8(3) . . ?
O9 W3 O2 87.3(3) . . ?
O12 W3 O2 85.5(3) . . ?
O10 W3 O6 169.9(3) . . ?
O11 W3 O6 84.9(2) . . ?
O9 W3 O6 72.3(2) . . ?
O12 W3 O6 83.7(2) . . ?
O2 W3 O6 71.7(2) . . ?
O13 W4 O15 102.8(3) . . ?
O13 W4 O14 101.1(3) . . ?
O15 W4 O14 90.1(3) . . ?
O13 W4 O11 103.3(3) . . ?
O15 W4 O11 85.7(3) . . ?
O14 W4 O11 155.6(3) . . ?
O13 W4 O16 100.9(3) . . ?
O15 W4 O16 156.2(3) . . ?
O14 W4 O16 87.5(3) . . ?
O11 W4 O16 86.7(3) . . ?
O13 W4 O17 170.1(3) . . ?
O15 W4 O17 84.7(2) . . ?
O14 W4 O17 72.1(2) . . ?
O11 W4 O17 83.5(2) . . ?
O16 W4 O17 72.0(2) . . ?
O18 W5 O12 104.0(3) . 2 ?
O18 W5 O19 101.3(3) . . ?
O12 W5 O19 91.6(3) 2 . ?
O18 W5 O15 103.0(3) . 2 ?
O12 W5 O15 86.2(3) 2 2 ?
O19 W5 O15 155.4(3) . 2 ?
O18 W5 O14 99.8(3) . . ?
O12 W5 O14 156.0(3) 2 . ?
O19 W5 O14 87.2(3) . . ?
O15 W5 O14 85.1(3) 2 . ?
O18 W5 O17 169.3(3) . . ?
O12 W5 O17 85.0(2) 2 . ?
O19 W5 O17 72.2(2) . . ?
O15 W5 O17 83.2(2) 2 . ?
O14 W5 O17 71.7(2) . . ?
O20 W6 O8 103.6(3) . . ?
O20 W6 O16 101.2(3) . . ?
O8 W6 O16 90.5(3) . . ?
O20 W6 O4 103.2(3) . 2 ?
O8 W6 O4 86.2(3) . 2 ?
O16 W6 O4 155.5(3) . 2 ?
O20 W6 O19 100.8(3) . . ?
O8 W6 O19 155.6(3) . . ?
O16 W6 O19 86.7(3) . . ?
O4 W6 O19 86.4(3) 2 . ?
O20 W6 O17 170.1(3) . . ?
O8 W6 O17 84.3(2) . . ?
O16 W6 O17 72.5(2) . . ?
O4 W6 O17 83.0(2) 2 . ?
O19 W6 O17 71.7(2) . . ?
O17 P O17 109.4(5) . 2 ?
O17 P O6 109.6(3) . 2 ?
O17 P O6 109.3(3) 2 2 ?
O17 P O6 109.3(3) . . ?
O17 P O6 109.6(3) 2 . ?
O6 P O6 109.7(4) 2 . ?
W1 O2 W3 127.0(3) . . ?
W2 O3 W1 151.6(4) 2 . ?
W1 O4 W6 152.0(3) . 2 ?
W2 O5 W1 127.6(3) . . ?
P O6 W2 125.7(3) . . ?
P O6 W3 125.6(3) . . ?
W2 O6 W3 89.84(18) . . ?
P O6 W1 125.5(3) . . ?
W2 O6 W1 89.47(18) . . ?
W3 O6 W1 89.19(18) . . ?
W6 O8 W2 150.9(3) . . ?
W3 O9 W2 126.3(3) . . ?
W3 O11 W4 151.5(4) . . ?
W5 O12 W3 150.8(3) 2 . ?
W4 O14 W5 126.4(3) . . ?
W4 O15 W5 150.4(4) . 2 ?
W6 O16 W4 126.3(3) . . ?
P O17 W6 125.6(3) . . ?
P O17 W5 125.9(3) . . ?
W6 O17 W5 89.32(18) . . ?
P O17 W4 125.7(3) . . ?
W6 O17 W4 89.17(18) . . ?
W5 O17 W4 89.57(18) . . ?
W5 O19 W6 126.7(3) . . ?
C2A C1A C6A 120.6(11) . . ?
C2A C1A H1A 119.7 . . ?
C6A C1A H1A 119.7 . . ?
C1A C2A C3A 117.9(12) . . ?
C1A C2A H2A 121.1 . . ?
C3A C2A H2A 121.1 . . ?
N4A C3A C2A 119.6(11) . . ?
N4A C3A H3A 120.2 . . ?
C2A C3A H3A 120.2 . . ?
C3A N4A C5A 123.6(11) . . ?
C3A N4A H4A 118.2 . . ?
C5A N4A H4A 118.2 . . ?
N4A C5A C6A 118.6(13) . . ?
N4A C5A H5A 120.7 . . ?
C6A C5A H5A 120.7 . . ?
C5A C6A C1A 119.8(11) . . ?
C5A C6A H6A 120.1 . . ?
C1A C6A H6A 120.1 . . ?
C2B C1B C2B 121.5(13) . 2_755 ?
C2B C1B H1B 119.3 . . ?
C2B C1B H1B 119.3 2_755 . ?
C1B C2B C3B 118.4(10) . . ?
C1B C2B H2B 120.8 . . ?
C3B C2B H2B 120.8 . . ?
N4B C3B C2B 119.8(10) . . ?
N4B C3B H3B 120.1 . . ?
C2B C3B H3B 120.1 . . ?
C3B N4B C3B 122.0(14) 2_755 . ?
C3B N4B H4B 119.0 2_755 . ?
C3B N4B H4B 119.0 . . ?
N1 C2 C3 178(3) . . ?
C2 C3 H3C 109.5 . . ?
C2 C3 H3D 109.5 . . ?
H3C C3 H3D 109.5 . . ?
C2 C3 H3E 109.5 . . ?
H3C C3 H3E 109.5 . . ?
H3D C3 H3E 109.5 . . ?

loop_
_geom_bond_atom_site_label_1
_geom_bond_atom_site_label_2
_geom_bond_distance
_geom_bond_site_symmetry_2
_geom_bond_publ_flag
W1 O1 1.693(6) . ?
W1 O4 1.894(6) . ?
W1 O2 1.899(6) . ?
W1 O5 1.928(6) . ?
W1 O3 1.930(6) . ?
W1 O6 2.443(6) . ?
W2 O7 1.704(6) . ?
W2 O3 1.885(6) 2 ?
W2 O5 1.899(6) . ?
W2 O8 1.922(6) . ?
W2 O9 1.955(6) . ?
W2 O6 2.436(5) . ?
W3 O10 1.713(7) . ?
W3 O11 1.877(6) . ?
W3 O9 1.903(6) . ?
W3 O12 1.928(6) . ?
W3 O2 1.931(6) . ?
W3 O6 2.438(6) . ?
W4 O13 1.694(6) . ?
W4 O15 1.898(6) . ?
W4 O14 1.911(6) . ?
W4 O11 1.925(6) . ?
W4 O16 1.930(6) . ?
W4 O17 2.442(5) . ?
W5 O18 1.696(6) . ?
W5 O12 1.881(6) 2 ?
W5 O19 1.897(6) . ?
W5 O15 1.934(6) 2 ?
W5 O14 1.942(6) . ?
W5 O17 2.439(6) . ?
W6 O20 1.690(7) . ?
W6 O8 1.880(6) . ?
W6 O16 1.909(6) . ?
W6 O4 1.918(6) 2 ?
W6 O19 1.938(6) . ?
W6 O17 2.437(6) . ?
P O17 1.537(5) . ?
P O17 1.537(5) 2 ?
P O6 1.540(6) 2 ?
P O6 1.540(6) . ?
O3 W2 1.885(6) 2 ?
O4 W6 1.918(6) 2 ?
O12 W5 1.881(6) 2 ?
O15 W5 1.934(6) 2 ?
C1A C2A 1.376(17) . ?
C1A C6A 1.385(19) . ?
C1A H1A 0.9300 . ?
C2A C3A 1.399(17) . ?
C2A H2A 0.9300 . ?
C3A N4A 1.332(14) . ?
C3A H3A 0.9300 . ?
N4A C5A 1.340(17) . ?
N4A H4A 0.8600 . ?
C5A C6A 1.371(18) . ?
C5A H5A 0.9300 . ?
C6A H6A 0.9300 . ?
C1B C2B 1.363(13) . ?
C1B C2B 1.363(13) 2_755 ?
C1B H1B 0.9300 . ?
C2B C3B 1.365(13) . ?
C2B H2B 0.9300 . ?
C3B N4B 1.338(14) . ?
C3B H3B 0.9300 . ?
N4B C3B 1.338(14) 2_755 ?
N4B H4B 0.8600 . ?
N1 C2 1.20(4) . ?
C2 C3 1.37(5) . ?
C3 H3C 0.9600 . ?
C3 H3D 0.9600 . ?
C3 H3E 0.9600 . ?

loop_
_geom_hbond_atom_site_label_D
_geom_hbond_atom_site_label_H
_geom_hbond_atom_site_label_A
_geom_hbond_distance_DH
_geom_hbond_distance_HA
_geom_hbond_distance_DA
_geom_hbond_angle_DHA
_geom_hbond_site_symmetry_A
N4A H4A O9 0.86 2.07 2.926(11) 171.2 6_565
N4B H4B O15 0.86 2.46 3.162(14) 138.8 1_665
N4B H4B O15 0.86 2.46 3.162(14) 138.8 2_665
N4B H4B O14 0.86 2.56 3.140(12) 125.8 1_665
N4B H4B O14 0.86 2.56 3.140(12) 125.8 2_665
